data_4124895
loop_
_publ_author_name
'Imada, Yasuyuki'
'Nakano, Hideyuki'
'Furukawa, Ko'
'Kishi, Ryohei'
'Nakano, Masayoshi'
'Maruyama, Hitoshi'
'Nakamoto, Masaaki'
'Sekiguchi, Akira'
'Ogawa, Masahiro'
'Ohta, Toshiaki'
'Yamamoto, Yohsuke'

_publ_section_title
;
 Isolation of Hypervalent Group-16 Radicals and Their Application in
 Organic-Radical Batteries.
;
_journal_issue 2
_journal_name_full 'Journal of the American Chemical Society'
_journal_page_first 479
_journal_page_last 482
_journal_paper_doi 10.1021/jacs.5b10774
_journal_volume 138
_journal_year 2016
_chemical_formula_sum 'C16 H3 F20 O2 S'
_chemical_formula_weight 639.24
_chemical_name_systematic
;
 ?
;
_space_group_IT_number 14
_symmetry_cell_setting monoclinic
_symmetry_space_group_name_Hall '-P 2yn'
_symmetry_space_group_name_H-M 'P 1 21/n 1'
_atom_sites_solution_hydrogens geom
_atom_sites_solution_primary direct
_atom_sites_solution_secondary difmap
_audit_creation_method SHELXL-97
_cell_angle_alpha 90.00
_cell_angle_beta 104.091(2)
_cell_angle_gamma 90.00
_cell_formula_units_Z 4
_cell_length_a 11.8746(8)
_cell_length_b 11.4990(8)
_cell_length_c 15.7717(11)
_cell_measurement_reflns_used 18340
_cell_measurement_temperature 173(2)
_cell_measurement_theta_max 27.635
_cell_measurement_theta_min 3.030
_cell_volume 2088.8(2)
_computing_cell_refinement PROCESS-AUTO
_computing_data_collection PROCESS-AUTO
_computing_molecular_graphics 'Yadokari-XG 2009 (Wakita Nemoto et al., 2009)'
_computing_publication_material 'Yadokari-XG 2009 (Wakita,Nemoto et al., 2009)'
_computing_structure_refinement 'SHELXL-97 (Sheldrick, 1997)'
_computing_structure_solution SIR-2004
_diffrn_ambient_temperature 173(2)
_diffrn_detector_area_resol_mean 10.0
_diffrn_measured_fraction_theta_full 0.999
_diffrn_measured_fraction_theta_max 0.999
_diffrn_measurement_device_type 'Rigaku SCXmini'
_diffrn_measurement_method \w-scans
_diffrn_radiation_monochromator Graphite
_diffrn_radiation_source 'long-fine-focus sealed tube'
_diffrn_radiation_type MoK\a
_diffrn_radiation_wavelength 0.71075
_diffrn_reflns_av_R_equivalents 0.0362
_diffrn_reflns_av_sigmaI/netI 0.0271
_diffrn_reflns_limit_h_max 15
_diffrn_reflns_limit_h_min -15
_diffrn_reflns_limit_k_max 14
_diffrn_reflns_limit_k_min -14
_diffrn_reflns_limit_l_max 20
_diffrn_reflns_limit_l_min -20
_diffrn_reflns_number 21424
_diffrn_reflns_theta_full 27.48
_diffrn_reflns_theta_max 27.48
_diffrn_reflns_theta_min 3.03
_exptl_absorpt_coefficient_mu 0.347
_exptl_absorpt_correction_T_max 1.0000
_exptl_absorpt_correction_T_min 0.7870
_exptl_absorpt_correction_type multi-scan
_exptl_absorpt_process_details
;
 'ABSCOR (Higashi, 1995)'
;
_exptl_crystal_colour red
_exptl_crystal_density_diffrn 2.033
_exptl_crystal_density_method 'not measured'
_exptl_crystal_description block
_exptl_crystal_F_000 1244
_exptl_crystal_size_max 0.45
_exptl_crystal_size_mid 0.38
_exptl_crystal_size_min 0.18
_refine_diff_density_max 0.786
_refine_diff_density_min -0.639
_refine_diff_density_rms 0.080
_refine_ls_extinction_method none
_refine_ls_goodness_of_fit_ref 1.041
_refine_ls_hydrogen_treatment constr
_refine_ls_matrix_type full
_refine_ls_number_parameters 406
_refine_ls_number_reflns 4789
_refine_ls_number_restraints 0
_refine_ls_restrained_S_all 1.041
_refine_ls_R_factor_all 0.0870
_refine_ls_R_factor_gt 0.0699
_refine_ls_shift/su_max 0.000
_refine_ls_shift/su_mean 0.000
_refine_ls_structure_factor_coef Fsqd
_refine_ls_weighting_details 'calc w=1/[\s^2^(Fo^2^)+(0.0806P)^2^+4.5971P] where P=(Fo^2^+2Fc^2^)/3'
_refine_ls_weighting_scheme calc
_refine_ls_wR_factor_gt 0.1755
_refine_ls_wR_factor_ref 0.1883
_reflns_number_gt 3753
_reflns_number_total 4789
_reflns_threshold_expression >2sigma(I)
_cod_data_source_file ja5b10774_si_002.cif
_cod_data_source_block 6
_cod_original_sg_symbol_H-M 'P 21/n'
_cod_database_code 4124895

loop_
_symmetry_equiv_pos_as_xyz
'x, y, z'
'-x+1/2, y+1/2, -z+1/2'
'-x, -y, -z'
'x-1/2, -y-1/2, z-1/2'

loop_
_atom_site_label
_atom_site_type_symbol
_atom_site_fract_x
_atom_site_fract_y
_atom_site_fract_z
_atom_site_U_iso_or_equiv
_atom_site_adp_type
_atom_site_occupancy
_atom_site_symmetry_multiplicity
_atom_site_calc_flag
_atom_site_refinement_flags
_atom_site_disorder_assembly
_atom_site_disorder_group
S1 S 0.17939(6) -0.08630(6) 0.26174(6) 0.0310(2) Uani 1 1 d . . .
O1 O 0.15967(18) 0.06201(17) 0.25254(15) 0.0300(5) Uani 1 1 d . . .
C7 C 0.0536(3) 0.1025(2) 0.2672(2) 0.0301(7) Uani 1 1 d . . .
F1 F 0.1494(2) 0.27557(19) 0.32717(18) 0.0604(7) Uani 1 1 d . . .
F6 F 0.0612(3) 0.2503(2) 0.16364(18) 0.0690(8) Uani 1 1 d . . .
C8 C 0.0839(3) 0.1888(3) 0.3450(3) 0.0437(9) Uani 1 1 d . . .
C2 C -0.0142(3) -0.0018(3) 0.2857(2) 0.0278(6) Uani 1 1 d . . .
F2 F -0.0128(3) 0.2357(3) 0.3587(3) 0.0899(11) Uani 1 1 d . . .
C4 C -0.1729(3) -0.1045(3) 0.3191(3) 0.0378(8) Uani 1 1 d . . .
H4 H -0.2479 -0.1046 0.3305 0.045 Uiso 1 1 calc R . .
F7 F -0.1030(3) 0.2217(3) 0.1943(2) 0.1074(15) Uani 1 1 d . . .
C10 C -0.0098(3) 0.1683(3) 0.1820(3) 0.0430(9) Uani 1 1 d . A .
C3 C -0.1232(3) -0.0004(3) 0.3030(2) 0.0356(7) Uani 1 1 d . . .
H3 H -0.1632 0.0710 0.3039 0.043 Uiso 1 1 calc R . .
C1 C 0.0448(2) -0.1062(2) 0.2847(2) 0.0245(6) Uani 1 1 d . . .
C5 C -0.1144(3) -0.2082(3) 0.3187(2) 0.0322(7) Uani 1 1 d . . .
H5 H -0.1495 -0.2788 0.3301 0.039 Uiso 1 1 calc R . .
F5 F 0.1733(3) 0.2234(3) 0.4914(2) 0.0905(11) Uani 1 1 d . . .
F4 F 0.0945(7) 0.0594(4) 0.4607(2) 0.198(4) Uani 1 1 d . . .
C9 C 0.1524(7) 0.1401(5) 0.4325(3) 0.0816(18) Uani 1 1 d . . .
F3 F 0.2501(6) 0.0972(5) 0.4278(3) 0.172(3) Uani 1 1 d . . .
F13 F -0.097(3) 0.164(2) 0.0393(19) 0.097(9) Uani 0.45 1 d P A 2
C11 C -0.0443(5) 0.0953(5) 0.0992(3) 0.0727(16) Uani 1 1 d . . .
F11 F 0.0669(7) 0.0690(10) 0.0761(5) 0.082(3) Uani 0.45 1 d P A 2
F12 F -0.0866(11) -0.0064(7) 0.1008(5) 0.082(3) Uani 0.45 1 d P A 2
F19 F 0.0719(2) -0.49379(19) 0.22003(18) 0.0556(6) Uani 1 1 d . . .
F15 F -0.0059(2) -0.4091(3) 0.41847(19) 0.0697(8) Uani 1 1 d . . .
O2 O 0.16730(18) -0.29197(18) 0.28175(19) 0.0377(6) Uani 1 1 d . . .
F20 F -0.0896(2) -0.4624(2) 0.2557(2) 0.0648(8) Uani 1 1 d . . .
F14 F 0.1486(3) -0.4834(2) 0.38812(19) 0.0741(9) Uani 1 1 d . . .
C12 C 0.0627(2) -0.3233(3) 0.3013(2) 0.0299(7) Uani 1 1 d . . .
C6 C -0.0048(2) -0.2108(2) 0.3018(2) 0.0265(6) Uani 1 1 d . . .
F21 F -0.089(2) -0.452(2) 0.0861(17) 0.069(3) Uani 0.60 1 d P B 1
C15 C -0.0022(3) -0.4092(3) 0.2299(3) 0.0389(8) Uani 1 1 d . B .
F24 F 0.052(2) -0.335(2) 0.1056(11) 0.183(10) Uani 0.40 1 d P B 2
F18 F 0.1779(3) -0.3715(3) 0.54246(18) 0.0788(9) Uani 1 1 d . . .
F17 F 0.1261(4) -0.2132(3) 0.4778(2) 0.0988(13) Uani 1 1 d . . .
C13 C 0.0910(3) -0.3838(3) 0.3927(3) 0.0404(8) Uani 1 1 d . . .
F16 F 0.2721(3) -0.3015(5) 0.4580(2) 0.1250(18) Uani 1 1 d . . .
F26 F -0.104(3) -0.2681(14) 0.1262(12) 0.243(15) Uani 0.40 1 d P B 2
C14 C 0.1681(4) -0.3155(4) 0.4684(3) 0.0517(10) Uani 1 1 d . . .
C16 C -0.0537(5) -0.3603(4) 0.1399(3) 0.0654(13) Uani 1 1 d . . .
F8 F 0.0083(10) 0.0158(7) 0.0925(4) 0.093(3) Uani 0.55 1 d P A 1
F9 F -0.1592(7) 0.0551(8) 0.1120(5) 0.097(2) Uani 0.55 1 d P A 1
F10 F -0.083(2) 0.1568(15) 0.0260(15) 0.066(3) Uani 0.55 1 d P A 1
F23 F 0.0085(7) -0.2858(7) 0.1151(5) 0.0603(15) Uani 0.60 1 d P B 1
F25 F -0.086(5) -0.427(4) 0.074(3) 0.093(12) Uani 0.40 1 d P B 2
F22 F -0.1559(4) -0.3072(6) 0.1421(5) 0.0559(15) Uani 0.60 1 d P B 1

loop_
_atom_site_aniso_label
_atom_site_aniso_U_11
_atom_site_aniso_U_22
_atom_site_aniso_U_33
_atom_site_aniso_U_23
_atom_site_aniso_U_13
_atom_site_aniso_U_12
S1 0.0227(4) 0.0202(4) 0.0545(5) 0.0003(3) 0.0179(3) 0.0009(3)
O1 0.0279(11) 0.0160(9) 0.0520(14) 0.0014(9) 0.0212(10) 0.0013(8)
C7 0.0315(15) 0.0177(13) 0.0473(19) 0.0025(12) 0.0214(14) 0.0024(11)
F1 0.0846(18) 0.0326(11) 0.0752(17) -0.0101(11) 0.0413(14) -0.0263(12)
F6 0.095(2) 0.0426(13) 0.0697(17) 0.0206(12) 0.0209(15) -0.0212(14)
C8 0.055(2) 0.0242(16) 0.065(2) -0.0100(16) 0.039(2) -0.0074(15)
C2 0.0261(14) 0.0204(13) 0.0406(17) 0.0042(12) 0.0154(13) 0.0026(11)
F2 0.0760(19) 0.0755(19) 0.142(3) -0.058(2) 0.072(2) -0.0120(15)
C4 0.0215(14) 0.0356(17) 0.060(2) 0.0073(16) 0.0182(14) 0.0032(12)
F7 0.089(2) 0.134(3) 0.119(3) 0.072(2) 0.065(2) 0.090(2)
C10 0.0418(19) 0.0299(17) 0.065(2) 0.0169(16) 0.0271(18) 0.0128(14)
C3 0.0279(15) 0.0260(15) 0.058(2) 0.0053(14) 0.0198(15) 0.0070(12)
C1 0.0179(12) 0.0233(14) 0.0336(15) 0.0007(11) 0.0086(11) 0.0002(10)
C5 0.0220(14) 0.0264(15) 0.0500(19) 0.0059(13) 0.0121(13) -0.0024(11)
F5 0.133(3) 0.086(2) 0.0641(18) -0.0374(16) 0.0456(19) -0.059(2)
F4 0.378(9) 0.139(4) 0.052(2) 0.008(2) 0.005(3) -0.181(5)
C9 0.139(6) 0.056(3) 0.050(3) -0.011(2) 0.022(3) -0.032(3)
F3 0.237(6) 0.166(5) 0.068(2) -0.037(3) -0.050(3) 0.116(5)
F13 0.079(9) 0.142(15) 0.063(12) 0.057(10) 0.003(9) 0.029(8)
C11 0.086(4) 0.059(3) 0.057(3) 0.021(2) -0.015(3) -0.016(3)
F11 0.060(4) 0.135(9) 0.052(4) -0.033(5) 0.017(3) 0.011(5)
F12 0.105(7) 0.064(5) 0.059(4) 0.007(3) -0.012(5) -0.045(5)
F19 0.0545(14) 0.0345(12) 0.0754(17) -0.0150(11) 0.0112(12) 0.0116(10)
F15 0.0462(13) 0.0776(18) 0.0818(19) 0.0449(15) 0.0089(13) -0.0148(12)
O2 0.0214(10) 0.0193(10) 0.0754(18) -0.0006(10) 0.0173(11) -0.0005(8)
F20 0.0446(13) 0.0573(15) 0.095(2) -0.0250(14) 0.0220(13) -0.0304(12)
F14 0.096(2) 0.0347(12) 0.0757(18) 0.0013(12) -0.0103(16) 0.0351(13)
C12 0.0179(13) 0.0188(13) 0.0523(19) 0.0005(13) 0.0074(13) -0.0009(10)
C6 0.0176(13) 0.0197(13) 0.0412(17) 0.0014(12) 0.0052(12) 0.0006(10)
F21 0.081(6) 0.060(9) 0.055(5) -0.025(6) -0.006(4) -0.006(5)
C15 0.0287(16) 0.0250(15) 0.062(2) -0.0068(15) 0.0092(15) -0.0040(13)
F24 0.20(2) 0.26(3) 0.067(9) 0.061(14) -0.013(11) -0.102(18)
F18 0.086(2) 0.082(2) 0.0561(17) 0.0232(15) -0.0073(14) 0.0114(17)
F17 0.167(4) 0.0578(18) 0.0519(16) -0.0107(14) -0.0110(19) 0.032(2)
C13 0.0316(17) 0.0261(16) 0.061(2) 0.0082(15) 0.0064(16) 0.0036(13)
F16 0.0602(19) 0.242(5) 0.072(2) -0.047(3) 0.0140(16) -0.065(3)
F26 0.42(4) 0.083(11) 0.111(13) -0.047(9) -0.156(18) 0.122(17)
C14 0.049(2) 0.053(2) 0.051(2) 0.0008(19) 0.0079(18) 0.0077(19)
C16 0.074(3) 0.054(3) 0.056(3) -0.010(2) -0.008(2) -0.005(2)
F8 0.160(10) 0.062(4) 0.045(3) -0.007(3) -0.001(5) 0.043(5)
F9 0.084(5) 0.112(6) 0.080(4) 0.025(4) -0.010(4) -0.049(4)
F10 0.081(7) 0.070(6) 0.048(5) 0.023(4) 0.017(4) 0.015(4)
F23 0.069(4) 0.069(4) 0.044(3) 0.009(3) 0.017(3) -0.013(3)
F25 0.112(13) 0.067(18) 0.085(18) -0.025(12) -0.008(10) -0.006(11)
F22 0.037(2) 0.070(4) 0.053(3) 0.002(3) -0.0045(19) 0.016(2)

loop_
_atom_type_symbol
_atom_type_description
_atom_type_scat_dispersion_real
_atom_type_scat_dispersion_imag
_atom_type_scat_source
C C 0.0033 0.0016 'International Tables Vol C Tables 4.2.6.8 and 6.1.1.4'
H H 0.0000 0.0000 'International Tables Vol C Tables 4.2.6.8 and 6.1.1.4'
O O 0.0106 0.0060 'International Tables Vol C Tables 4.2.6.8 and 6.1.1.4'
F F 0.0171 0.0103 'International Tables Vol C Tables 4.2.6.8 and 6.1.1.4'
S S 0.1246 0.1234 'International Tables Vol C Tables 4.2.6.8 and 6.1.1.4'

loop_
_geom_angle_atom_site_label_1
_geom_angle_atom_site_label_2
_geom_angle_atom_site_label_3
_geom_angle
O1 S1 C1 91.98(12)
O1 S1 O2 167.80(9)
C1 S1 O2 75.82(11)
C7 O1 S1 114.87(17)
O1 C7 C2 107.9(2)
O1 C7 C8 107.2(3)
C2 C7 C8 112.8(3)
O1 C7 C10 106.2(2)
C2 C7 C10 112.4(3)
C8 C7 C10 109.9(3)
F2 C8 F1 107.5(3)
F2 C8 C9 106.9(4)
F1 C8 C9 104.8(4)
F2 C8 C7 110.1(3)
F1 C8 C7 110.3(3)
C9 C8 C7 116.8(3)
C3 C2 C1 120.6(3)
C3 C2 C7 126.5(3)
C1 C2 C7 112.9(2)
C5 C4 C3 120.6(3)
C5 C4 H4 119.7
C3 C4 H4 119.7
F7 C10 F6 107.3(3)
F7 C10 C11 108.8(4)
F6 C10 C11 104.7(3)
F7 C10 C7 110.0(3)
F6 C10 C7 109.2(3)
C11 C10 C7 116.3(3)
C4 C3 C2 119.0(3)
C4 C3 H3 120.5
C2 C3 H3 120.5
C2 C1 C6 120.4(2)
C2 C1 S1 112.3(2)
C6 C1 S1 127.3(2)
C4 C5 C6 121.0(3)
C4 C5 H5 119.5
C6 C5 H5 119.5
F3 C9 F4 107.9(7)
F3 C9 F5 107.7(6)
F4 C9 F5 107.6(5)
F3 C9 C8 112.3(5)
F4 C9 C8 111.3(6)
F5 C9 C8 109.9(5)
F8 C11 F13 128.0(16)
F8 C11 F12 59.1(7)
F13 C11 F12 117.4(15)
F8 C11 F10 115.6(12)
F13 C11 F10 13(3)
F12 C11 F10 116.4(10)
F8 C11 F11 42.7(7)
F13 C11 F11 104.3(16)
F12 C11 F11 101.3(9)
F10 C11 F11 92.2(12)
F8 C11 F9 107.8(8)
F13 C11 F9 89.7(16)
F12 C11 F9 48.7(6)
F10 C11 F9 98.2(12)
F11 C11 F9 149.6(8)
F8 C11 C10 119.3(6)
F13 C11 C10 106.0(14)
F12 C11 C10 121.0(6)
F10 C11 C10 114.5(9)
F11 C11 C10 104.7(5)
F9 C11 C10 96.8(5)
C12 O2 S1 111.64(17)
O2 C12 C6 106.2(2)
O2 C12 C15 108.3(3)
C6 C12 C15 112.0(3)
O2 C12 C13 108.4(3)
C6 C12 C13 111.7(3)
C15 C12 C13 110.1(3)
C5 C6 C1 118.5(3)
C5 C6 C12 122.5(3)
C1 C6 C12 119.0(2)
F19 C15 F20 106.3(3)
F19 C15 C16 106.7(4)
F20 C15 C16 106.7(3)
F19 C15 C12 108.7(3)
F20 C15 C12 110.5(3)
C16 C15 C12 117.4(3)
F15 C13 F14 108.4(3)
F15 C13 C14 105.6(3)
F14 C13 C14 105.3(3)
F15 C13 C12 111.6(3)
F14 C13 C12 109.2(3)
C14 C13 C12 116.4(3)
F16 C14 F17 107.8(5)
F16 C14 F18 107.0(4)
F17 C14 F18 107.2(4)
F16 C14 C13 111.8(4)
F17 C14 C13 112.3(3)
F18 C14 C13 110.4(4)
F26 C16 F23 69.5(17)
F26 C16 F25 110(2)
F23 C16 F25 104(2)
F26 C16 F21 120.5(15)
F23 C16 F21 116.8(14)
F25 C16 F21 15(3)
F26 C16 F22 37.8(17)
F23 C16 F22 107.2(6)
F25 C16 F22 101(2)
F21 C16 F22 103.0(13)
F26 C16 C15 124.2(10)
F23 C16 C15 114.4(5)
F25 C16 C15 121(2)
F21 C16 C15 107.0(13)
F22 C16 C15 107.5(5)
F26 C16 F24 100.5(17)
F23 C16 F24 32.0(10)
F25 C16 F24 86(3)
F21 C16 F24 94.8(16)
F22 C16 F24 137.8(11)
C15 C16 F24 103.2(8)

loop_
_geom_bond_atom_site_label_1
_geom_bond_atom_site_label_2
_geom_bond_distance
S1 O1 1.723(2)
S1 C1 1.738(3)
S1 O2 2.395(2)
O1 C7 1.414(3)
C7 C2 1.512(4)
C7 C8 1.550(5)
C7 C10 1.566(5)
F1 C8 1.336(4)
F6 C10 1.342(4)
C8 F2 1.333(4)
C8 C9 1.527(8)
C2 C3 1.387(4)
C2 C1 1.391(4)
C4 C5 1.380(4)
C4 C3 1.386(4)
C4 H4 0.9500
F7 C10 1.322(4)
C10 C11 1.521(7)
C3 H3 0.9500
C1 C6 1.394(4)
C5 C6 1.391(4)
C5 H5 0.9500
F5 C9 1.316(6)
F4 C9 1.297(7)
C9 F3 1.280(9)
F13 C11 1.27(3)
C11 F8 1.127(9)
C11 F12 1.276(8)
C11 F10 1.34(2)
C11 F11 1.485(10)
C11 F9 1.500(9)
F19 C15 1.346(4)
F15 C13 1.343(4)
O2 C12 1.398(4)
F20 C15 1.351(4)
F14 C13 1.345(4)
C12 C6 1.523(4)
C12 C15 1.555(5)
C12 C13 1.561(5)
F21 C16 1.35(3)
C15 C16 1.510(6)
F24 C16 1.51(2)
F18 C14 1.313(5)
F17 C14 1.301(5)
C13 C14 1.532(6)
F16 C14 1.295(5)
F26 C16 1.211(15)
C16 F23 1.254(10)
C16 F25 1.27(4)
C16 F22 1.367(8)
